data_4310429
loop_
_publ_author_name
'Eric Rivard'
'Alan J. Lough'
'Tristram Chivers'
'Ian Manners'

_publ_section_title
;
 Synthesis of Linear and Cyclic Carbophosphazenes via an Oxidative
 Chlorination Strategy
;
_journal_name_full 'Inorganic Chemistry'
_journal_page_first 802
_journal_page_last 811
_journal_paper_doi 10.1021/ic034954c
_journal_volume 43
_journal_year 2004
_chemical_formula_moiety 'C25 H33 N2 P Si2'
_chemical_formula_sum 'C25 H33 N2 P Si2'
_chemical_formula_weight 448.68
_chemical_name_systematic
; 
 ? 
;
_space_group_IT_number 14
_symmetry_cell_setting monoclinic
_symmetry_space_group_name_Hall '-P 2ybc'
_symmetry_space_group_name_H-M 'P 1 21/c 1'
_atom_sites_solution_hydrogens geom
_atom_sites_solution_primary direct
_atom_sites_solution_secondary difmap
_audit_creation_method SHELXL-97
_cell_angle_alpha 90.00
_cell_angle_beta 96.5890(10)
_cell_angle_gamma 90.00
_cell_formula_units_Z 4
_cell_length_a 13.0491(3)
_cell_length_b 11.6549(3)
_cell_length_c 17.0704(4)
_cell_measurement_reflns_used 5788
_cell_measurement_temperature 150(1)
_cell_measurement_theta_max 27.48
_cell_measurement_theta_min 2.55
_cell_volume 2579.02(11)
_computing_cell_refinement 'Denzo-SMN (Otwinowski & Minor, 1997)'
_computing_data_collection 'Collect (Nonius BV, 1997-2002)'
_computing_data_reduction Denzo-SMN
_computing_molecular_graphics 'SHELXTL V6.12'
_computing_publication_material 'SHELXTL V6.12'
_computing_structure_refinement 'SHELXTL V6.12(Sheldrick, 2001)'
_computing_structure_solution 'SIR-92 (Altomare et al., 1993)'
_diffrn_ambient_temperature 150(1)
_diffrn_detector_area_resol_mean 9
_diffrn_measured_fraction_theta_full 0.992
_diffrn_measured_fraction_theta_max 0.992
_diffrn_measurement_device_type 'Nonius KappaCCD'
_diffrn_measurement_method '\f scans and \w scans with \k offsets'
_diffrn_radiation_monochromator graphite
_diffrn_radiation_source 'fine-focus sealed tube'
_diffrn_radiation_type MoK\a
_diffrn_radiation_wavelength 0.71073
_diffrn_reflns_av_R_equivalents 0.074
_diffrn_reflns_av_sigmaI/netI 0.0744
_diffrn_reflns_limit_h_max 16
_diffrn_reflns_limit_h_min -16
_diffrn_reflns_limit_k_max 15
_diffrn_reflns_limit_k_min -15
_diffrn_reflns_limit_l_max 22
_diffrn_reflns_limit_l_min -22
_diffrn_reflns_number 19724
_diffrn_reflns_theta_full 27.52
_diffrn_reflns_theta_max 27.52
_diffrn_reflns_theta_min 2.72
_diffrn_standards_decay_% 0
_diffrn_standards_number 0
_exptl_absorpt_coefficient_mu 0.214
_exptl_absorpt_correction_T_max 0.9790
_exptl_absorpt_correction_T_min 0.9505
_exptl_absorpt_correction_type mutli-scan
_exptl_absorpt_process_details 'Denzo-SMN (Otwinowski & Minor, 1997)'
_exptl_crystal_density_diffrn 1.156
_exptl_crystal_density_method 'not measured'
_exptl_crystal_description needle
_exptl_crystal_F_000 960
_exptl_crystal_size_max 0.24
_exptl_crystal_size_mid 0.16
_exptl_crystal_size_min 0.10
_refine_diff_density_max 0.316
_refine_diff_density_min -0.410
_refine_diff_density_rms 0.065
_refine_ls_extinction_coef 0.0031(9)
_refine_ls_extinction_expression Fc^*^=kFc[1+0.001xFc^2^\l^3^/sin(2\q)]^-1/4^
_refine_ls_extinction_method SHELXL
_refine_ls_goodness_of_fit_ref 1.019
_refine_ls_hydrogen_treatment constr
_refine_ls_matrix_type full
_refine_ls_number_parameters 272
_refine_ls_number_reflns 5898
_refine_ls_number_restraints 0
_refine_ls_restrained_S_all 1.019
_refine_ls_R_factor_all 0.0829
_refine_ls_R_factor_gt 0.0485
_refine_ls_shift/su_max 0.001
_refine_ls_shift/su_mean 0.000
_refine_ls_structure_factor_coef Fsqd
_refine_ls_weighting_details 'calc w=1/[\s^2^(Fo^2^)+(0.0621P)^2^+0.5132P] where P=(Fo^2^+2Fc^2^)/3'
_refine_ls_weighting_scheme calc
_refine_ls_wR_factor_gt 0.1154
_refine_ls_wR_factor_ref 0.1338
_reflns_number_gt 4088
_reflns_number_total 5898
_reflns_threshold_expression I>2\s(I)
_cod_data_source_file ic034954csi20031103_051734_1.cif
_cod_data_source_block compound(1)
_cod_depositor_comments
;
The following automatic conversions were performed:
'_symmetry_cell_setting' value 'Monoclinic' changed to 'monoclinic'
according to '/home/saulius/struct/CIF-dictionaries/cif_core.dic'
dictionary named 'cif_core.dic' version 2.4.1 from 2010-06-29.

Automatic conversion script
Id: cif_fix_enum 1527 2010-12-29 10:47:43Z saulius 
;
_cod_original_sg_symbol_H-M 'P 21/c'
_cod_database_code 4310429

loop_
_symmetry_equiv_pos_as_xyz
'x, y, z'
'-x, y+1/2, -z+1/2'
'-x, -y, -z'
'x, -y-1/2, z-1/2'

loop_
_atom_site_label
_atom_site_type_symbol
_atom_site_fract_x
_atom_site_fract_y
_atom_site_fract_z
_atom_site_U_iso_or_equiv
_atom_site_adp_type
_atom_site_occupancy
_atom_site_symmetry_multiplicity
_atom_site_calc_flag
_atom_site_refinement_flags
_atom_site_disorder_assembly
_atom_site_disorder_group
P1 P 0.03657(4) 0.90164(5) 0.18181(3) 0.02240(15) Uani 1 1 d . . .
Si1 Si 0.35396(4) 0.84001(6) 0.27129(3) 0.02746(17) Uani 1 1 d . . .
Si2 Si 0.27941(5) 0.99189(6) 0.12504(4) 0.03166(18) Uani 1 1 d . . .
N1 N 0.10169(12) 0.78469(16) 0.14990(9) 0.0230(4) Uani 1 1 d . . .
N2 N 0.27003(12) 0.86903(16) 0.18464(9) 0.0237(4) Uani 1 1 d . . .
C1 C 0.20008(15) 0.78073(18) 0.15534(10) 0.0217(4) Uani 1 1 d . . .
C2 C 0.24638(16) 0.67239(19) 0.12856(11) 0.0262(5) Uani 1 1 d . . .
C3 C 0.19632(18) 0.5682(2) 0.13682(12) 0.0329(5) Uani 1 1 d . . .
H3A H 0.1325 0.5666 0.1586 0.039 Uiso 1 1 calc R . .
C4 C 0.2393(2) 0.4671(2) 0.11341(15) 0.0470(7) Uani 1 1 d . . .
H4A H 0.2057 0.3960 0.1202 0.056 Uiso 1 1 calc R . .
C5 C 0.3305(2) 0.4692(3) 0.08027(15) 0.0504(8) Uani 1 1 d . . .
H5A H 0.3602 0.3995 0.0649 0.061 Uiso 1 1 calc R . .
C6 C 0.3789(2) 0.5718(3) 0.06938(15) 0.0450(7) Uani 1 1 d . . .
H6A H 0.4405 0.5731 0.0447 0.054 Uiso 1 1 calc R . .
C7 C 0.33794(17) 0.6733(2) 0.09429(13) 0.0353(6) Uani 1 1 d . . .
H7A H 0.3726 0.7438 0.0879 0.042 Uiso 1 1 calc R . .
C8 C 0.48445(18) 0.7893(3) 0.25251(16) 0.0469(7) Uani 1 1 d . . .
H8A H 0.5168 0.8470 0.2216 0.070 Uiso 1 1 calc R . .
H8B H 0.4779 0.7169 0.2232 0.070 Uiso 1 1 calc R . .
H8C H 0.5272 0.7773 0.3029 0.070 Uiso 1 1 calc R . .
C9 C 0.3710(2) 0.9740(2) 0.32972(15) 0.0435(6) Uani 1 1 d . . .
H9A H 0.3034 1.0025 0.3407 0.065 Uiso 1 1 calc R . .
H9B H 0.4046 1.0320 0.2998 0.065 Uiso 1 1 calc R . .
H9C H 0.4139 0.9586 0.3795 0.065 Uiso 1 1 calc R . .
C10 C 0.29715(19) 0.7278(2) 0.32961(14) 0.0411(6) Uani 1 1 d . . .
H10A H 0.2283 0.7519 0.3407 0.062 Uiso 1 1 calc R . .
H10B H 0.3413 0.7161 0.3794 0.062 Uiso 1 1 calc R . .
H10C H 0.2917 0.6559 0.2997 0.062 Uiso 1 1 calc R . .
C11 C 0.4165(2) 1.0100(3) 0.10513(18) 0.0504(7) Uani 1 1 d . . .
H11A H 0.4603 1.0227 0.1550 0.076 Uiso 1 1 calc R . .
H11B H 0.4217 1.0762 0.0704 0.076 Uiso 1 1 calc R . .
H11C H 0.4393 0.9407 0.0796 0.076 Uiso 1 1 calc R . .
C12 C 0.24265(19) 1.1269(2) 0.17147(16) 0.0427(6) Uani 1 1 d . . .
H12A H 0.1709 1.1217 0.1829 0.064 Uiso 1 1 calc R . .
H12B H 0.2497 1.1911 0.1354 0.064 Uiso 1 1 calc R . .
H12C H 0.2879 1.1394 0.2206 0.064 Uiso 1 1 calc R . .
C13 C 0.1982(2) 0.9682(2) 0.02957(14) 0.0451(7) Uani 1 1 d . . .
H13A H 0.1260 0.9591 0.0391 0.068 Uiso 1 1 calc R . .
H13B H 0.2213 0.8988 0.0044 0.068 Uiso 1 1 calc R . .
H13C H 0.2044 1.0343 -0.0050 0.068 Uiso 1 1 calc R . .
C14 C 0.04381(15) 0.8693(2) 0.28746(11) 0.0245(5) Uani 1 1 d . . .
C15 C 0.01663(17) 0.7624(2) 0.31480(12) 0.0321(5) Uani 1 1 d . . .
H15A H -0.0079 0.7045 0.2782 0.039 Uiso 1 1 calc R . .
C16 C 0.02511(18) 0.7397(2) 0.39529(13) 0.0369(6) Uani 1 1 d . . .
H16A H 0.0067 0.6663 0.4135 0.044 Uiso 1 1 calc R . .
C17 C 0.06038(17) 0.8240(2) 0.44898(13) 0.0370(6) Uani 1 1 d . . .
H17A H 0.0667 0.8084 0.5039 0.044 Uiso 1 1 calc R . .
C18 C 0.08628(18) 0.9306(2) 0.42232(13) 0.0376(6) Uani 1 1 d . . .
H18A H 0.1095 0.9889 0.4591 0.045 Uiso 1 1 calc R . .
C19 C 0.07863(17) 0.9535(2) 0.34165(12) 0.0299(5) Uani 1 1 d . . .
H19A H 0.0973 1.0269 0.3237 0.036 Uiso 1 1 calc R . .
C20 C -0.09567(15) 0.85312(18) 0.15136(11) 0.0224(4) Uani 1 1 d . . .
C21 C -0.12135(17) 0.7566(2) 0.10613(12) 0.0289(5) Uani 1 1 d . . .
H21A H -0.0683 0.7100 0.0894 0.035 Uiso 1 1 calc R . .
C22 C -0.22430(17) 0.7271(2) 0.08485(13) 0.0355(6) Uani 1 1 d . . .
H22A H -0.2410 0.6608 0.0536 0.043 Uiso 1 1 calc R . .
C23 C -0.30183(17) 0.7938(2) 0.10897(13) 0.0357(6) Uani 1 1 d . . .
H23A H -0.3720 0.7729 0.0953 0.043 Uiso 1 1 calc R . .
C24 C -0.27723(17) 0.8909(2) 0.15310(14) 0.0374(6) Uani 1 1 d . . .
H24A H -0.3306 0.9376 0.1694 0.045 Uiso 1 1 calc R . .
C25 C -0.17520(16) 0.9209(2) 0.17374(13) 0.0318(5) Uani 1 1 d . . .
H25A H -0.1591 0.9886 0.2036 0.038 Uiso 1 1 calc R . .

loop_
_atom_site_aniso_label
_atom_site_aniso_U_11
_atom_site_aniso_U_22
_atom_site_aniso_U_33
_atom_site_aniso_U_23
_atom_site_aniso_U_13
_atom_site_aniso_U_12
P1 0.0222(3) 0.0220(3) 0.0229(3) 0.0000(2) 0.0024(2) -0.0010(2)
Si1 0.0218(3) 0.0296(4) 0.0302(3) -0.0005(3) -0.0005(2) -0.0004(2)
Si2 0.0292(3) 0.0270(4) 0.0396(3) 0.0078(3) 0.0073(3) -0.0024(3)
N1 0.0232(9) 0.0241(10) 0.0220(8) -0.0003(7) 0.0035(6) -0.0001(7)
N2 0.0225(9) 0.0210(10) 0.0276(8) 0.0011(7) 0.0031(7) -0.0016(7)
C1 0.0275(10) 0.0202(11) 0.0175(9) 0.0021(8) 0.0028(8) -0.0021(8)
C2 0.0275(11) 0.0262(13) 0.0236(10) -0.0009(9) -0.0027(8) 0.0052(9)
C3 0.0391(13) 0.0258(13) 0.0320(11) 0.0001(9) -0.0029(10) 0.0024(10)
C4 0.0620(18) 0.0254(15) 0.0486(15) -0.0035(11) -0.0143(13) 0.0078(13)
C5 0.0580(18) 0.0390(18) 0.0488(15) -0.0187(13) -0.0178(13) 0.0232(14)
C6 0.0405(14) 0.0512(19) 0.0419(13) -0.0170(12) -0.0021(11) 0.0201(13)
C7 0.0300(12) 0.0403(15) 0.0351(12) -0.0073(10) 0.0015(9) 0.0058(11)
C8 0.0279(12) 0.062(2) 0.0495(14) -0.0023(14) -0.0005(11) 0.0075(12)
C9 0.0403(14) 0.0436(17) 0.0438(13) -0.0117(12) -0.0064(11) -0.0034(12)
C10 0.0381(13) 0.0448(17) 0.0378(12) 0.0108(11) -0.0064(10) -0.0034(12)
C11 0.0414(15) 0.0423(18) 0.0709(18) 0.0086(14) 0.0217(14) -0.0054(12)
C12 0.0369(13) 0.0231(14) 0.0678(17) 0.0055(12) 0.0043(12) -0.0002(10)
C13 0.0540(16) 0.0460(18) 0.0355(13) 0.0148(12) 0.0060(11) -0.0049(13)
C14 0.0202(10) 0.0282(13) 0.0249(10) -0.0007(9) 0.0015(8) 0.0005(9)
C15 0.0318(12) 0.0348(14) 0.0292(11) -0.0009(10) 0.0006(9) -0.0083(10)
C16 0.0333(12) 0.0446(16) 0.0323(11) 0.0092(11) 0.0017(9) -0.0099(11)
C17 0.0321(12) 0.0556(18) 0.0233(10) 0.0031(11) 0.0029(9) -0.0022(12)
C18 0.0371(13) 0.0490(17) 0.0258(11) -0.0083(11) 0.0003(9) -0.0015(12)
C19 0.0316(12) 0.0289(13) 0.0288(11) -0.0031(9) 0.0020(9) -0.0023(10)
C20 0.0234(10) 0.0230(12) 0.0206(9) 0.0044(8) 0.0024(8) -0.0001(8)
C21 0.0262(10) 0.0280(13) 0.0323(11) -0.0009(9) 0.0029(9) 0.0017(9)
C22 0.0325(12) 0.0350(15) 0.0378(12) -0.0044(10) -0.0014(10) -0.0058(11)
C23 0.0238(11) 0.0430(16) 0.0399(12) 0.0045(11) 0.0020(9) -0.0027(10)
C24 0.0251(11) 0.0437(16) 0.0446(13) -0.0011(11) 0.0097(10) 0.0040(11)
C25 0.0284(11) 0.0343(14) 0.0330(11) -0.0067(10) 0.0056(9) 0.0001(10)

loop_
_atom_type_symbol
_atom_type_description
_atom_type_scat_dispersion_real
_atom_type_scat_dispersion_imag
_atom_type_scat_source
C C 0.0033 0.0016 'International Tables Vol C Tables 4.2.6.8 and 6.1.1.4'
H H 0.0000 0.0000 'International Tables Vol C Tables 4.2.6.8 and 6.1.1.4'
N N 0.0061 0.0033 'International Tables Vol C Tables 4.2.6.8 and 6.1.1.4'
Si Si 0.0817 0.0704 'International Tables Vol C Tables 4.2.6.8 and 6.1.1.4'
P P 0.1023 0.0942 'International Tables Vol C Tables 4.2.6.8 and 6.1.1.4'

loop_
_geom_angle_atom_site_label_1
_geom_angle_atom_site_label_2
_geom_angle_atom_site_label_3
_geom_angle
_geom_angle_site_symmetry_1
_geom_angle_site_symmetry_3
_geom_angle_publ_flag
N1 P1 C20 98.53(9) . . ?
N1 P1 C14 100.14(9) . . ?
C20 P1 C14 98.97(9) . . ?
N2 Si1 C10 109.72(10) . . ?
N2 Si1 C9 108.26(10) . . ?
C10 Si1 C9 109.70(12) . . ?
N2 Si1 C8 114.00(10) . . ?
C10 Si1 C8 107.37(13) . . ?
C9 Si1 C8 107.73(13) . . ?
N2 Si2 C12 113.81(11) . . ?
N2 Si2 C13 108.30(10) . . ?
C12 Si2 C13 110.60(13) . . ?
N2 Si2 C11 109.06(11) . . ?
C12 Si2 C11 106.39(13) . . ?
C13 Si2 C11 108.55(13) . . ?
C1 N1 P1 122.17(15) . . ?
C1 N2 Si2 117.76(13) . . ?
C1 N2 Si1 117.69(14) . . ?
Si2 N2 Si1 123.96(10) . . ?
N1 C1 N2 126.61(19) . . ?
N1 C1 C2 116.53(18) . . ?
N2 C1 C2 116.86(17) . . ?
C7 C2 C3 119.0(2) . . ?
C7 C2 C1 121.3(2) . . ?
C3 C2 C1 119.66(19) . . ?
C4 C3 C2 120.2(2) . . ?
C5 C4 C3 120.1(3) . . ?
C6 C5 C4 120.2(2) . . ?
C5 C6 C7 120.2(3) . . ?
C6 C7 C2 120.2(2) . . ?
C19 C14 C15 119.08(19) . . ?
C19 C14 P1 119.03(17) . . ?
C15 C14 P1 121.88(16) . . ?
C14 C15 C16 120.5(2) . . ?
C17 C16 C15 120.1(2) . . ?
C18 C17 C16 119.7(2) . . ?
C17 C18 C19 120.4(2) . . ?
C14 C19 C18 120.2(2) . . ?
C21 C20 C25 118.29(19) . . ?
C21 C20 P1 124.66(16) . . ?
C25 C20 P1 117.02(17) . . ?
C20 C21 C22 120.7(2) . . ?
C23 C22 C21 120.2(2) . . ?
C22 C23 C24 119.6(2) . . ?
C23 C24 C25 120.3(2) . . ?
C24 C25 C20 120.9(2) . . ?

loop_
_geom_bond_atom_site_label_1
_geom_bond_atom_site_label_2
_geom_bond_distance
_geom_bond_site_symmetry_2
_geom_bond_publ_flag
P1 N1 1.7271(18) . ?
P1 C20 1.834(2) . ?
P1 C14 1.834(2) . ?
Si1 N2 1.7691(17) . ?
Si1 C10 1.850(3) . ?
Si1 C9 1.853(3) . ?
Si1 C8 1.865(2) . ?
Si2 N2 1.7689(18) . ?
Si2 C12 1.849(3) . ?
Si2 C13 1.860(2) . ?
Si2 C11 1.871(3) . ?
N1 C1 1.277(3) . ?
N2 C1 1.427(3) . ?
C1 C2 1.494(3) . ?
C2 C7 1.389(3) . ?
C2 C3 1.394(3) . ?
C3 C4 1.384(3) . ?
C4 C5 1.375(4) . ?
C5 C6 1.375(4) . ?
C6 C7 1.384(3) . ?
C14 C19 1.389(3) . ?
C14 C15 1.390(3) . ?
C15 C16 1.391(3) . ?
C16 C17 1.386(4) . ?
C17 C18 1.379(4) . ?
C18 C19 1.395(3) . ?
C20 C21 1.383(3) . ?
C20 C25 1.392(3) . ?
C21 C22 1.394(3) . ?
C22 C23 1.376(3) . ?
C23 C24 1.377(4) . ?
C24 C25 1.382(3) . ?

loop_
_cod_related_entry_id
_cod_related_entry_database
_cod_related_entry_code
1 ChemSpider 4880303
